data_2239648
loop_
_publ_author_name
'Kaase, Dominic'
'Klingele, Julia'

_publ_section_title
;
 <i>trans</i>-Bis[2,5-bis(pyridin-2-yl)-1,3,4-thiadiazole-\k^2^<i>N</i>^2^,<i>N</i>^3^]bis(methanol-\k<i>O</i>)iron(II)
 bis(perchlorate)
;
_journal_coeditor_code LR2128
_journal_issue 7
_journal_name_full 'Acta Crystallographica Section E'
_journal_page_first m252
_journal_page_last m253
_journal_paper_doi 10.1107/S160053681401277X
_journal_volume 70
_journal_year 2014
_chemical_formula_iupac '[Fe (C12 H8 N4 S)2 (C H4 O)2] (Cl O4)2'
_chemical_formula_moiety 'C26 H24 Fe N8 O2 S2 2+, 2(Cl O4 -)'
_chemical_formula_sum 'C26 H24 Cl2 Fe N8 O10 S2'
_chemical_formula_weight 799.40
_chemical_name_systematic
'<i>trans</i>-Bis[2,5-bis(pyridin-2-yl)-1,3,4-thiadiazole-\k^2^<i>N</i>^2^,<i>N</i>^3^]bis(methanol-\k<i>O</i>)iron(II) bis(perchlorate)'
_space_group_IT_number 2
_symmetry_cell_setting triclinic
_symmetry_space_group_name_Hall '-P 1'
_symmetry_space_group_name_H-M 'P -1'
_atom_sites_solution_hydrogens geom
_atom_sites_solution_primary direct
_atom_sites_solution_secondary difmap
_audit_creation_method SHELXL-97
_cell_angle_alpha 87.169(2)
_cell_angle_beta 88.945(2)
_cell_angle_gamma 74.735(2)
_cell_formula_units_Z 1
_cell_length_a 8.8410(3)
_cell_length_b 9.5579(4)
_cell_length_c 9.5875(4)
_cell_measurement_reflns_used 9969
_cell_measurement_temperature 100(2)
_cell_measurement_theta_max 30.52
_cell_measurement_theta_min 2.21
_cell_volume 780.61(5)
_computing_cell_refinement 'SAINT (Bruker, 2007)'
_computing_data_collection 'APEX2 (Bruker, 2007)'
_computing_data_reduction 'SAINT (Bruker, 2007)'
_computing_molecular_graphics 'DIAMOND (Brandenburg <i>et al.</i>, 2011)'
_computing_publication_material 'SHELXL97 (Sheldrick, 2008)'
_computing_structure_refinement
;
SHELXL97 (Sheldrick, 2008) and
<i>OLEX2.refine</i> (Puschmann <i>et al.</i>, 2013)
;
_computing_structure_solution '<i>OLEX2.refine</i> (Puschmann <i>et al.</i>, 2013)'
_diffrn_ambient_temperature 100(2)
_diffrn_measured_fraction_theta_full 0.982
_diffrn_measured_fraction_theta_max 0.982
_diffrn_measurement_device_type 'Bruker APEXII CCD area-detector'
_diffrn_measurement_method '\f and \w scans'
_diffrn_radiation_monochromator 'multilayer mirror optics'
_diffrn_radiation_source 'microfocus sealed tube'
_diffrn_radiation_type MoK\a
_diffrn_radiation_wavelength 0.71073
_diffrn_reflns_av_R_equivalents 0.0189
_diffrn_reflns_av_sigmaI/netI 0.0196
_diffrn_reflns_limit_h_max 11
_diffrn_reflns_limit_h_min -11
_diffrn_reflns_limit_k_max 11
_diffrn_reflns_limit_k_min -11
_diffrn_reflns_limit_l_max 11
_diffrn_reflns_limit_l_min -11
_diffrn_reflns_number 18025
_diffrn_reflns_theta_full 26.37
_diffrn_reflns_theta_max 26.37
_diffrn_reflns_theta_min 2.13
_exptl_absorpt_coefficient_mu 0.859
_exptl_absorpt_correction_T_max 0.9747
_exptl_absorpt_correction_T_min 0.8607
_exptl_absorpt_correction_type multi-scan
_exptl_absorpt_process_details '(SADABS; Bruker, 2001)'
_exptl_crystal_colour red
_exptl_crystal_density_diffrn 1.701
_exptl_crystal_density_method 'not measured'
_exptl_crystal_description plate
_exptl_crystal_F_000 408
_exptl_crystal_size_max 0.18
_exptl_crystal_size_mid 0.08
_exptl_crystal_size_min 0.03
_refine_diff_density_max 0.489
_refine_diff_density_min -0.376
_refine_ls_extinction_method none
_refine_ls_goodness_of_fit_ref 1.053
_refine_ls_hydrogen_treatment mixed
_refine_ls_matrix_type full
_refine_ls_number_parameters 227
_refine_ls_number_reflns 3128
_refine_ls_number_restraints 0
_refine_ls_restrained_S_all 1.053
_refine_ls_R_factor_all 0.0325
_refine_ls_R_factor_gt 0.0270
_refine_ls_shift/su_max 0.000
_refine_ls_shift/su_mean 0.000
_refine_ls_structure_factor_coef Fsqd
_refine_ls_weighting_details 'calc w=1/[\s^2^(Fo^2^)+(0.0172P)^2^+0.9493P] where P=(Fo^2^+2Fc^2^)/3'
_refine_ls_weighting_scheme calc
_refine_ls_wR_factor_gt 0.0598
_refine_ls_wR_factor_ref 0.0624
_reflns_number_gt 2789
_reflns_number_total 3128
_reflns_threshold_expression I>2sigma(I)
_cod_data_source_file lr2128sup1.cf
_cod_data_source_block I
_cod_database_code 2239648
_cod_database_fobs_code 2239648

loop_
_symmetry_equiv_pos_as_xyz
'x, y, z'
'-x, -y, -z'

loop_
_atom_site_type_symbol
_atom_site_label
_atom_site_fract_x
_atom_site_fract_y
_atom_site_fract_z
_atom_site_U_iso_or_equiv
_atom_site_adp_type
_atom_site_calc_flag
_atom_site_refinement_flags
_atom_site_occupancy
_atom_site_symmetry_multiplicity
Fe Fe1 0.0000 1.0000 0.0000 0.01139(10) Uani d S 1 2
S S1 0.22171(5) 0.51392(5) 0.06646(5) 0.01390(11) Uani d . 1 1
N N1 0.18464(17) 0.89318(16) -0.14602(15) 0.0128(3) Uani d . 1 1
N N2 0.05730(17) 0.77550(16) 0.07183(16) 0.0131(3) Uani d . 1 1
N N3 -0.00347(18) 0.70371(17) 0.17709(16) 0.0144(3) Uani d . 1 1
N N4 0.14375(19) 0.33511(17) 0.30380(17) 0.0171(3) Uani d . 1 1
C C1 0.2469(2) 0.9547(2) -0.25294(19) 0.0154(4) Uani d . 1 1
H H1 0.2034 1.0550 -0.2760 0.018 Uiso calc R 1 1
C C2 0.3724(2) 0.8783(2) -0.33180(19) 0.0162(4) Uani d . 1 1
H H2 0.4130 0.9255 -0.4075 0.019 Uiso calc R 1 1
C C3 0.4371(2) 0.7330(2) -0.2986(2) 0.0154(4) Uani d . 1 1
H H3 0.5228 0.6786 -0.3510 0.018 Uiso calc R 1 1
C C4 0.3748(2) 0.6677(2) -0.18715(19) 0.0138(4) Uani d . 1 1
H H4 0.4174 0.5679 -0.1617 0.017 Uiso calc R 1 1
C C5 0.2495(2) 0.75062(19) -0.11400(18) 0.0115(4) Uani d . 1 1
C C6 0.1740(2) 0.69113(19) 0.00391(18) 0.0118(4) Uani d . 1 1
C C7 0.0705(2) 0.5668(2) 0.18660(19) 0.0131(4) Uani d . 1 1
C C8 0.0312(2) 0.4599(2) 0.28666(19) 0.0131(4) Uani d . 1 1
C C9 -0.1131(2) 0.4898(2) 0.35465(19) 0.0158(4) Uani d . 1 1
H H9 -0.1888 0.5801 0.3387 0.019 Uiso calc R 1 1
C C10 -0.1429(2) 0.3835(2) 0.4465(2) 0.0186(4) Uani d . 1 1
H H10 -0.2402 0.3992 0.4949 0.022 Uiso calc R 1 1
C C11 -0.0285(2) 0.2540(2) 0.4665(2) 0.0200(4) Uani d . 1 1
H H11 -0.0462 0.1794 0.5288 0.024 Uiso calc R 1 1
C C12 0.1125(2) 0.2350(2) 0.3942(2) 0.0201(4) Uani d . 1 1
H H12 0.1908 0.1463 0.4098 0.024 Uiso calc R 1 1
C C20 -0.2991(2) 0.9010(2) -0.0662(2) 0.0234(5) Uani d . 1 1
H H20A -0.3466 0.8617 -0.1416 0.035 Uiso calc R 1 1
H H20B -0.3792 0.9775 -0.0223 0.035 Uiso calc R 1 1
H H20C -0.2552 0.8232 0.0036 0.035 Uiso calc R 1 1
O O20 -0.17589(15) 0.96075(15) -0.12275(15) 0.0173(3) Uani d . 1 1
H H20 -0.212(3) 1.021(3) -0.179(3) 0.026 Uiso d . 1 1
Cl Cl10 -0.46099(5) 1.25579(5) -0.29619(5) 0.01521(11) Uani d . 1 1
O O11 -0.30426(17) 1.16340(19) -0.32171(16) 0.0353(4) Uani d . 1 1
O O12 -0.47275(19) 1.39590(16) -0.36152(17) 0.0320(4) Uani d . 1 1
O O13 -0.57261(18) 1.19384(18) -0.35684(18) 0.0339(4) Uani d . 1 1
O O14 -0.48818(18) 1.26721(19) -0.14843(15) 0.0327(4) Uani d . 1 1

loop_
_atom_site_aniso_label
_atom_site_aniso_U_11
_atom_site_aniso_U_22
_atom_site_aniso_U_33
_atom_site_aniso_U_12
_atom_site_aniso_U_13
_atom_site_aniso_U_23
Fe1 0.01072(18) 0.00969(19) 0.01282(19) -0.00126(14) 0.00130(14) 0.00030(14)
S1 0.0141(2) 0.0101(2) 0.0162(2) -0.00128(17) 0.00275(17) 0.00076(18)
N1 0.0137(8) 0.0124(8) 0.0118(8) -0.0027(6) 0.0007(6) -0.0007(6)
N2 0.0133(7) 0.0125(8) 0.0128(8) -0.0024(6) 0.0018(6) 0.0005(6)
N3 0.0159(8) 0.0134(8) 0.0136(8) -0.0042(6) 0.0017(6) 0.0012(6)
N4 0.0202(8) 0.0136(8) 0.0171(8) -0.0041(7) 0.0023(7) 0.0009(7)
C1 0.0184(9) 0.0129(9) 0.0153(9) -0.0048(8) 0.0005(7) -0.0001(7)
C2 0.0177(9) 0.0198(10) 0.0134(9) -0.0090(8) 0.0025(7) -0.0020(8)
C3 0.0124(9) 0.0184(10) 0.0163(9) -0.0047(7) 0.0026(7) -0.0070(8)
C4 0.0137(9) 0.0115(9) 0.0157(9) -0.0021(7) -0.0010(7) -0.0026(7)
C5 0.0119(8) 0.0128(9) 0.0104(8) -0.0041(7) -0.0022(7) -0.0014(7)
C6 0.0117(8) 0.0109(9) 0.0126(9) -0.0026(7) -0.0025(7) -0.0009(7)
C7 0.0115(9) 0.0152(9) 0.0127(9) -0.0036(7) -0.0007(7) -0.0015(7)
C8 0.0159(9) 0.0129(9) 0.0118(9) -0.0060(7) -0.0007(7) -0.0015(7)
C9 0.0152(9) 0.0170(10) 0.0161(9) -0.0057(8) -0.0035(7) -0.0003(8)
C10 0.0184(10) 0.0262(11) 0.0153(10) -0.0130(8) 0.0002(8) -0.0026(8)
C11 0.0301(11) 0.0198(10) 0.0144(10) -0.0145(9) 0.0005(8) 0.0011(8)
C12 0.0272(11) 0.0131(10) 0.0189(10) -0.0037(8) -0.0001(8) 0.0015(8)
C20 0.0144(10) 0.0255(11) 0.0320(12) -0.0074(8) 0.0032(8) -0.0068(9)
O20 0.0145(7) 0.0178(7) 0.0192(7) -0.0037(6) -0.0026(5) 0.0009(6)
Cl10 0.0138(2) 0.0166(2) 0.0151(2) -0.00390(17) 0.00130(17) 0.00016(18)
O11 0.0177(8) 0.0490(11) 0.0267(9) 0.0102(7) 0.0051(6) 0.0129(8)
O12 0.0452(10) 0.0162(8) 0.0349(9) -0.0095(7) 0.0194(7) -0.0019(7)
O13 0.0289(9) 0.0383(10) 0.0423(10) -0.0201(7) 0.0035(7) -0.0160(8)
O14 0.0312(9) 0.0527(11) 0.0135(7) -0.0105(8) 0.0059(6) -0.0004(7)

loop_
_atom_type_symbol
_atom_type_description
_atom_type_scat_dispersion_real
_atom_type_scat_dispersion_imag
_atom_type_scat_source
C C 0.0033 0.0016 'International Tables Vol C Tables 4.2.6.8 and 6.1.1.4'
N N 0.0061 0.0033 'International Tables Vol C Tables 4.2.6.8 and 6.1.1.4'
O O 0.0106 0.0060 'International Tables Vol C Tables 4.2.6.8 and 6.1.1.4'
S S 0.1246 0.1234 'International Tables Vol C Tables 4.2.6.8 and 6.1.1.4'
Fe Fe 0.3463 0.8444 'International Tables Vol C Tables 4.2.6.8 and 6.1.1.4'
H H 0.0000 0.0000 'International Tables Vol C Tables 4.2.6.8 and 6.1.1.4'
Cl Cl 0.1484 0.1585 'International Tables Vol C Tables 4.2.6.8 and 6.1.1.4'

loop_
_geom_angle_atom_site_label_1
_geom_angle_atom_site_label_2
_geom_angle_atom_site_label_3
_geom_angle_site_symmetry_1
_geom_angle_site_symmetry_3
_geom_angle
O20 Fe1 O20 . 2_575 180.00(4)
O20 Fe1 N2 . 2_575 91.48(6)
O20 Fe1 N2 2_575 2_575 88.52(6)
O20 Fe1 N2 . . 88.52(6)
O20 Fe1 N2 2_575 . 91.48(6)
N2 Fe1 N2 2_575 . 180.0
O20 Fe1 N1 . 2_575 87.99(5)
O20 Fe1 N1 2_575 2_575 92.01(5)
N2 Fe1 N1 2_575 2_575 76.37(6)
N2 Fe1 N1 . 2_575 103.63(6)
O20 Fe1 N1 . . 92.01(5)
O20 Fe1 N1 2_575 . 87.99(5)
N2 Fe1 N1 2_575 . 103.63(6)
N2 Fe1 N1 . . 76.37(6)
N1 Fe1 N1 2_575 . 180.0
C6 S1 C7 . . 86.84(9)
C1 N1 C5 . . 117.61(16)
C1 N1 Fe1 . . 127.76(12)
C5 N1 Fe1 . . 114.39(11)
C6 N2 N3 . . 113.63(15)
C6 N2 Fe1 . . 114.27(12)
N3 N2 Fe1 . . 132.09(12)
C7 N3 N2 . . 111.33(15)
C12 N4 C8 . . 116.48(17)
N1 C1 C2 . . 122.82(17)
C3 C2 C1 . . 119.05(17)
C2 C3 C4 . . 118.88(17)
C5 C4 C3 . . 118.73(17)
N1 C5 C4 . . 122.90(16)
N1 C5 C6 . . 114.25(16)
C4 C5 C6 . . 122.85(16)
N2 C6 C5 . . 120.39(16)
N2 C6 S1 . . 113.48(13)
C5 C6 S1 . . 126.13(14)
N3 C7 C8 . . 124.64(17)
N3 C7 S1 . . 114.73(13)
C8 C7 S1 . . 120.61(14)
N4 C8 C9 . . 124.49(17)
N4 C8 C7 . . 114.70(16)
C9 C8 C7 . . 120.81(17)
C10 C9 C8 . . 117.74(18)
C11 C10 C9 . . 118.93(18)
C10 C11 C12 . . 118.91(18)
N4 C12 C11 . . 123.43(19)
C20 O20 Fe1 . . 123.03(12)
O13 Cl10 O12 . . 109.10(10)
O13 Cl10 O14 . . 110.30(10)
O12 Cl10 O14 . . 110.33(10)
O13 Cl10 O11 . . 108.75(10)
O12 Cl10 O11 . . 108.62(9)
O14 Cl10 O11 . . 109.71(9)

loop_
_geom_bond_atom_site_label_1
_geom_bond_atom_site_label_2
_geom_bond_site_symmetry_2
_geom_bond_distance
Fe1 O20 . 2.0886(13)
Fe1 O20 2_575 2.0886(13)
Fe1 N2 2_575 2.1516(15)
Fe1 N2 . 2.1516(15)
Fe1 N1 2_575 2.2015(15)
Fe1 N1 . 2.2015(15)
S1 C6 . 1.7144(18)
S1 C7 . 1.7364(19)
N1 C1 . 1.338(2)
N1 C5 . 1.354(2)
N2 C6 . 1.315(2)
N2 N3 . 1.372(2)
N3 C7 . 1.299(2)
N4 C12 . 1.339(2)
N4 C8 . 1.342(2)
C1 C2 . 1.391(3)
C2 C3 . 1.379(3)
C3 C4 . 1.389(3)
C4 C5 . 1.382(3)
C5 C6 . 1.468(2)
C7 C8 . 1.471(2)
C8 C9 . 1.389(3)
C9 C10 . 1.386(3)
C10 C11 . 1.384(3)
C11 C12 . 1.389(3)
C20 O20 . 1.443(2)
Cl10 O13 . 1.4232(15)
Cl10 O12 . 1.4292(15)
Cl10 O14 . 1.4372(15)
Cl10 O11 . 1.4574(15)

loop_
_geom_hbond_atom_site_label_D
_geom_hbond_atom_site_label_H
_geom_hbond_atom_site_label_A
_geom_hbond_distance_DH
_geom_hbond_distance_HA
_geom_hbond_distance_DA
_geom_hbond_angle_DHA
O20 H20 O11 0.78(3) 1.91(3) 2.690(2) 178(3)

loop_
_geom_torsion_atom_site_label_1
_geom_torsion_atom_site_label_2
_geom_torsion_atom_site_label_3
_geom_torsion_atom_site_label_4
_geom_torsion_site_symmetry_1
_geom_torsion
O20 Fe1 N1 C1 . 92.67(15)
O20 Fe1 N1 C1 2_575 -87.33(15)
N2 Fe1 N1 C1 2_575 0.65(16)
N2 Fe1 N1 C1 . -179.35(16)
O20 Fe1 N1 C5 . -93.28(12)
O20 Fe1 N1 C5 2_575 86.72(12)
N2 Fe1 N1 C5 2_575 174.71(12)
N2 Fe1 N1 C5 . -5.29(12)
O20 Fe1 N2 C6 . 96.46(13)
O20 Fe1 N2 C6 2_575 -83.54(13)
N1 Fe1 N2 C6 2_575 -175.97(12)
N1 Fe1 N2 C6 . 4.03(12)
O20 Fe1 N2 N3 . -84.78(15)
O20 Fe1 N2 N3 2_575 95.22(15)
N1 Fe1 N2 N3 2_575 2.79(16)
N1 Fe1 N2 N3 . -177.21(16)
C6 N2 N3 C7 . 0.7(2)
Fe1 N2 N3 C7 . -178.11(13)
C5 N1 C1 C2 . 0.7(3)
Fe1 N1 C1 C2 . 174.61(13)
N1 C1 C2 C3 . -0.5(3)
C1 C2 C3 C4 . -0.1(3)
C2 C3 C4 C5 . 0.3(3)
C1 N1 C5 C4 . -0.4(3)
Fe1 N1 C5 C4 . -175.14(13)
C1 N1 C5 C6 . -179.67(15)
Fe1 N1 C5 C6 . 5.64(19)
C3 C4 C5 N1 . -0.1(3)
C3 C4 C5 C6 . 179.08(16)
N3 N2 C6 C5 . 178.53(15)
Fe1 N2 C6 C5 . -2.5(2)
N3 N2 C6 S1 . -0.96(19)
Fe1 N2 C6 S1 . 178.04(8)
N1 C5 C6 N2 . -2.2(2)
C4 C5 C6 N2 . 178.55(16)
N1 C5 C6 S1 . 177.18(13)
C4 C5 C6 S1 . -2.0(3)
C7 S1 C6 N2 . 0.74(14)
C7 S1 C6 C5 . -178.71(16)
N2 N3 C7 C8 . -178.46(16)
N2 N3 C7 S1 . -0.07(19)
C6 S1 C7 N3 . -0.37(15)
C6 S1 C7 C8 . 178.09(15)
C12 N4 C8 C9 . -0.7(3)
C12 N4 C8 C7 . 179.92(17)
N3 C7 C8 N4 . -163.82(17)
S1 C7 C8 N4 . 17.9(2)
N3 C7 C8 C9 . 16.8(3)
S1 C7 C8 C9 . -161.50(14)
N4 C8 C9 C10 . 0.0(3)
C7 C8 C9 C10 . 179.33(17)
C8 C9 C10 C11 . 0.3(3)
C9 C10 C11 C12 . 0.1(3)
C8 N4 C12 C11 . 1.2(3)
C10 C11 C12 N4 . -0.9(3)
N2 Fe1 O20 C20 2_575 -124.06(14)
N2 Fe1 O20 C20 . 55.94(14)
N1 Fe1 O20 C20 2_575 -47.76(14)
N1 Fe1 O20 C20 . 132.24(14)
